data_7119665
loop_
_publ_author_name
'Kim, Yeong-Eun'
'Kim, Jin'
'Park, Joon Woo'
'Park, Kiyoung'
'Lee, Yunho'

_publ_section_title
;
 \s-Complexation as a strategy for designing copper-based light emitters.
;
_journal_issue 19
_journal_name_full 'Chemical communications (Cambridge, England)'
_journal_page_first 2858
_journal_page_last 2861
_journal_paper_doi 10.1039/c6cc10139a
_journal_volume 53
_journal_year 2017
_chemical_formula_moiety 'C25 H40 Cl Cu P2 Si'
_chemical_formula_sum 'C25 H40 Cl Cu P2 Si'
_chemical_formula_weight 529.59
_chemical_name_common (SiHP2)CuCl
_chemical_name_systematic
; 
 ? 
;
_chemical_properties_physical ', Air-sensitive,Moisture-sensitive'
_space_group_IT_number 14
_symmetry_cell_setting monoclinic
_symmetry_space_group_name_Hall '-P 2yn'
_symmetry_space_group_name_H-M 'P 1 21/n 1'
_atom_sites_solution_hydrogens geom
_atom_sites_solution_primary direct
_atom_sites_solution_secondary difmap
_audit_creation_method SHELXL-97
_audit_update_record
;
2016-08-03 deposited with the CCDC.
2017-02-14 downloaded from the CCDC.
;
_cell_angle_alpha 90.00
_cell_angle_beta 96.5690(18)
_cell_angle_gamma 90.00
_cell_formula_units_Z 4
_cell_length_a 9.1187(5)
_cell_length_b 16.0444(9)
_cell_length_c 18.4747(10)
_cell_measurement_reflns_used 61307
_cell_measurement_temperature 120(2)
_cell_measurement_theta_max 32.68
_cell_measurement_theta_min 2.91
_cell_volume 2685.2(3)
_computing_cell_refinement 'Bruker SMART'
_computing_data_collection 'Bruker SMART'
_computing_data_reduction 'Bruker SAINT'
_computing_molecular_graphics 'Bruker SHELXTL'
_computing_publication_material 'Bruker SHELXTL'
_computing_structure_refinement 'SHELXL-97 (Sheldrick, 2008)'
_computing_structure_solution 'SHELXS-97 (Sheldrick, 2008)'
_diffrn_ambient_temperature 120(2)
_diffrn_measured_fraction_theta_full 0.996
_diffrn_measured_fraction_theta_max 0.996
_diffrn_measurement_device_type 'Photon 100 CMOS detector'
_diffrn_measurement_method 'phi and omega scans'
_diffrn_radiation_monochromator graphite
_diffrn_radiation_source 'fine-focus sealed tube'
_diffrn_radiation_type MoK\a
_diffrn_radiation_wavelength 0.71073
_diffrn_reflns_av_R_equivalents 0.0288
_diffrn_reflns_av_sigmaI/netI 0.0204
_diffrn_reflns_limit_h_max 12
_diffrn_reflns_limit_h_min -13
_diffrn_reflns_limit_k_max 24
_diffrn_reflns_limit_k_min -24
_diffrn_reflns_limit_l_max 27
_diffrn_reflns_limit_l_min -28
_diffrn_reflns_number 61307
_diffrn_reflns_theta_full 32.68
_diffrn_reflns_theta_max 32.68
_diffrn_reflns_theta_min 2.91
_exptl_absorpt_coefficient_mu 1.088
_exptl_absorpt_correction_T_max 0.7362
_exptl_absorpt_correction_T_min 0.6702
_exptl_absorpt_correction_type multi-scan
_exptl_absorpt_process_details SADABS
_exptl_crystal_colour white
_exptl_crystal_density_diffrn 1.310
_exptl_crystal_density_meas ?
_exptl_crystal_density_method 'not measured'
_exptl_crystal_description block
_exptl_crystal_F_000 1120
_exptl_crystal_recrystallization_method 'Re-crystallisation from solvent: Benzene/Pentane'
_exptl_crystal_size_max 0.40
_exptl_crystal_size_mid 0.40
_exptl_crystal_size_min 0.30
_refine_diff_density_max 0.706
_refine_diff_density_min -0.265
_refine_diff_density_rms 0.069
_refine_ls_extinction_method none
_refine_ls_goodness_of_fit_ref 1.030
_refine_ls_hydrogen_treatment mixed
_refine_ls_matrix_type full
_refine_ls_number_parameters 284
_refine_ls_number_reflns 9816
_refine_ls_number_restraints 0
_refine_ls_restrained_S_all 1.030
_refine_ls_R_factor_all 0.0432
_refine_ls_R_factor_gt 0.0337
_refine_ls_shift/su_max 0.001
_refine_ls_shift/su_mean 0.000
_refine_ls_structure_factor_coef Fsqd
_refine_ls_weighting_details 'calc w=1/[\s^2^(Fo^2^)+(0.0401P)^2^+1.2772P] where P=(Fo^2^+2Fc^2^)/3'
_refine_ls_weighting_scheme calc
_refine_ls_wR_factor_gt 0.0803
_refine_ls_wR_factor_ref 0.0860
_reflns_number_gt 8333
_reflns_number_total 9816
_reflns_threshold_expression >2sigma(I)
_cod_data_source_file c6cc10139a2.cif
_cod_data_source_block n0441a-1
_cod_depositor_comments
;
The following automatic conversions were performed:

'_symmetry_cell_setting' value 'Monoclinic' changed to 'monoclinic'
according to
/usr/data/users/saulius/crontab/automatic-downloads/rss-feeds/RSC/lib/dictionaries/cif_core.dic
dictionary named 'cif_core.dic' version 2.4.2 from 2011-04-26.

'_exptl_crystal_density_meas' value 'not measured' was changed to '?'
- the value is perceived as not measured.

Automatic conversion script
Id: cif_fix_values 4268 2015-11-12 08:31:59Z antanas 

 Adding full bibliography for 7119659--7119666.cif.
;
_cod_original_sg_symbol_H-M P2(1)/n
_cod_database_code 7119665

loop_
_symmetry_equiv_pos_as_xyz
'x, y, z'
'-x+1/2, y+1/2, -z+1/2'
'-x, -y, -z'
'x-1/2, -y-1/2, z-1/2'

loop_
_atom_site_label
_atom_site_type_symbol
_atom_site_fract_x
_atom_site_fract_y
_atom_site_fract_z
_atom_site_U_iso_or_equiv
_atom_site_adp_type
_atom_site_occupancy
_atom_site_symmetry_multiplicity
_atom_site_calc_flag
_atom_site_refinement_flags
Cu1 Cu -0.098676(16) 0.753068(9) 0.118209(9) 0.02196(4) Uani 1 1 d .
Si1 Si 0.00091(4) 0.77188(2) 0.273051(19) 0.02446(7) Uani 1 1 d .
H1 H -0.1047(19) 0.8006(10) 0.2167(9) 0.026(4) Uiso 1 1 d .
P1 P -0.10554(3) 0.618090(19) 0.151422(17) 0.02098(6) Uani 1 1 d .
P2 P 0.10451(3) 0.83126(2) 0.108235(17) 0.02111(6) Uani 1 1 d .
Cl1 Cl -0.29941(4) 0.80749(2) 0.05076(2) 0.03449(8) Uani 1 1 d .
C1 C -0.0183(2) 0.84304(11) 0.35182(9) 0.0434(4) Uani 1 1 d .
H1A H -0.1194 0.8400 0.3647 0.065 Uiso 1 1 calc R
H1B H 0.0036 0.9004 0.3382 0.065 Uiso 1 1 calc R
H1C H 0.0510 0.8259 0.3937 0.065 Uiso 1 1 calc R
C2 C -0.04625(14) 0.66277(9) 0.29945(7) 0.0255(2) Uani 1 1 d .
C3 C -0.10098(14) 0.60007(8) 0.24965(7) 0.0245(2) Uani 1 1 d .
C4 C -0.14352(16) 0.52304(9) 0.27627(8) 0.0313(3) Uani 1 1 d .
H4 H -0.1831 0.4815 0.2429 0.038 Uiso 1 1 calc R
C5 C -0.12887(17) 0.50630(10) 0.35076(9) 0.0362(3) Uani 1 1 d .
H5 H -0.1586 0.4539 0.3680 0.043 Uiso 1 1 calc R
C6 C -0.07103(17) 0.56619(11) 0.39910(8) 0.0363(3) Uani 1 1 d .
H6 H -0.0582 0.5544 0.4498 0.044 Uiso 1 1 calc R
C7 C -0.03131(16) 0.64371(10) 0.37421(7) 0.0319(3) Uani 1 1 d .
H7 H 0.0068 0.6847 0.4084 0.038 Uiso 1 1 calc R
C8 C 0.19751(14) 0.78139(8) 0.25043(7) 0.0241(2) Uani 1 1 d .
C9 C 0.24453(13) 0.80801(8) 0.18397(7) 0.0219(2) Uani 1 1 d .
C10 C 0.39545(14) 0.81182(9) 0.17634(8) 0.0287(3) Uani 1 1 d .
H10 H 0.4264 0.8308 0.1318 0.034 Uiso 1 1 calc R
C11 C 0.50007(16) 0.78826(10) 0.23285(10) 0.0373(3) Uani 1 1 d .
H11 H 0.6021 0.7901 0.2268 0.045 Uiso 1 1 calc R
C12 C 0.45564(19) 0.76205(10) 0.29803(10) 0.0414(4) Uani 1 1 d .
H12 H 0.5273 0.7459 0.3369 0.050 Uiso 1 1 calc R
C13 C 0.30635(18) 0.75913(9) 0.30705(9) 0.0337(3) Uani 1 1 d .
H13 H 0.2775 0.7417 0.3525 0.040 Uiso 1 1 calc R
C14 C -0.41076(17) 0.60363(11) 0.13315(11) 0.0422(4) Uani 1 1 d .
H14A H -0.4138 0.6626 0.1191 0.063 Uiso 1 1 calc R
H14B H -0.4091 0.5990 0.1861 0.063 Uiso 1 1 calc R
H14C H -0.4983 0.5752 0.1092 0.063 Uiso 1 1 calc R
C15 C -0.27237(16) 0.56340(9) 0.10972(8) 0.0302(3) Uani 1 1 d .
H15 H -0.2679 0.5040 0.1263 0.036 Uiso 1 1 calc R
C16 C -0.2753(2) 0.56553(12) 0.02661(9) 0.0441(4) Uani 1 1 d .
H16A H -0.3658 0.5388 0.0041 0.066 Uiso 1 1 calc R
H16B H -0.1893 0.5356 0.0125 0.066 Uiso 1 1 calc R
H16C H -0.2725 0.6235 0.0102 0.066 Uiso 1 1 calc R
C17 C 0.0269(2) 0.45807(10) 0.13107(12) 0.0485(5) Uani 1 1 d .
H17A H 0.1128 0.4292 0.1156 0.073 Uiso 1 1 calc R
H17B H -0.0620 0.4418 0.0994 0.073 Uiso 1 1 calc R
H17C H 0.0158 0.4428 0.1815 0.073 Uiso 1 1 calc R
C18 C 0.04909(16) 0.55224(8) 0.12602(8) 0.0301(3) Uani 1 1 d .
H18 H 0.0607 0.5651 0.0740 0.036 Uiso 1 1 calc R
C19 C 0.19318(17) 0.57693(12) 0.17108(10) 0.0421(4) Uani 1 1 d .
H19A H 0.1878 0.5630 0.2224 0.063 Uiso 1 1 calc R
H19B H 0.2090 0.6370 0.1664 0.063 Uiso 1 1 calc R
H19C H 0.2754 0.5466 0.1534 0.063 Uiso 1 1 calc R
C20 C 0.02351(18) 0.97195(10) 0.18317(9) 0.0365(3) Uani 1 1 d .
H20A H 0.0970 0.9578 0.2243 0.055 Uiso 1 1 calc R
H20B H -0.0689 0.9425 0.1883 0.055 Uiso 1 1 calc R
H20C H 0.0058 1.0322 0.1827 0.055 Uiso 1 1 calc R
C21 C 0.08053(15) 0.94602(8) 0.11219(8) 0.0283(3) Uani 1 1 d .
H21 H 0.0029 0.9615 0.0717 0.034 Uiso 1 1 calc R
C22 C 0.21892(19) 0.99602(10) 0.10097(10) 0.0405(4) Uani 1 1 d .
H22A H 0.1974 1.0557 0.1035 0.061 Uiso 1 1 calc R
H22B H 0.2494 0.9829 0.0531 0.061 Uiso 1 1 calc R
H22C H 0.2986 0.9815 0.1391 0.061 Uiso 1 1 calc R
C23 C 0.0966(2) 0.85264(12) -0.03977(8) 0.0448(4) Uani 1 1 d .
H23A H 0.1410 0.8422 -0.0848 0.067 Uiso 1 1 calc R
H23B H 0.0865 0.9128 -0.0328 0.067 Uiso 1 1 calc R
H23C H -0.0010 0.8264 -0.0432 0.067 Uiso 1 1 calc R
C24 C 0.19523(17) 0.81591(9) 0.02490(7) 0.0304(3) Uani 1 1 d .
H24 H 0.2916 0.8463 0.0304 0.036 Uiso 1 1 calc R
C25 C 0.2242(2) 0.72378(12) 0.01303(10) 0.0466(4) Uani 1 1 d .
H25A H 0.1307 0.6931 0.0094 0.070 Uiso 1 1 calc R
H25B H 0.2909 0.7022 0.0541 0.070 Uiso 1 1 calc R
H25C H 0.2697 0.7167 -0.0321 0.070 Uiso 1 1 calc R

loop_
_atom_site_aniso_label
_atom_site_aniso_U_11
_atom_site_aniso_U_22
_atom_site_aniso_U_33
_atom_site_aniso_U_23
_atom_site_aniso_U_13
_atom_site_aniso_U_12
Cu1 0.01849(7) 0.02242(8) 0.02496(8) 0.00121(5) 0.00250(5) -0.00192(5)
Si1 0.02631(17) 0.02834(17) 0.01965(15) -0.00168(13) 0.00663(12) -0.00117(13)
P1 0.01996(13) 0.02094(13) 0.02289(14) 0.00103(11) 0.00616(11) -0.00112(10)
P2 0.02019(13) 0.02400(14) 0.01925(13) 0.00029(11) 0.00282(10) -0.00426(11)
Cl1 0.02850(16) 0.03498(17) 0.03784(17) 0.00350(13) -0.00539(13) 0.00570(13)
C1 0.0607(11) 0.0415(8) 0.0308(7) -0.0078(6) 0.0169(7) -0.0022(8)
C2 0.0240(5) 0.0325(6) 0.0213(5) 0.0037(5) 0.0077(4) 0.0010(5)
C3 0.0215(5) 0.0281(6) 0.0253(6) 0.0053(5) 0.0085(4) 0.0008(4)
C4 0.0279(6) 0.0305(6) 0.0374(7) 0.0091(5) 0.0111(5) -0.0003(5)
C5 0.0318(7) 0.0382(7) 0.0416(8) 0.0186(6) 0.0169(6) 0.0068(6)
C6 0.0345(7) 0.0483(9) 0.0287(7) 0.0157(6) 0.0143(6) 0.0134(6)
C7 0.0320(7) 0.0417(8) 0.0234(6) 0.0050(5) 0.0090(5) 0.0058(6)
C8 0.0237(5) 0.0256(6) 0.0226(5) -0.0004(4) 0.0010(4) -0.0015(4)
C9 0.0190(5) 0.0233(5) 0.0234(5) -0.0022(4) 0.0016(4) -0.0008(4)
C10 0.0209(5) 0.0300(6) 0.0357(7) -0.0032(5) 0.0050(5) -0.0021(5)
C11 0.0197(6) 0.0359(7) 0.0549(9) -0.0020(7) -0.0017(6) 0.0018(5)
C12 0.0311(7) 0.0394(8) 0.0494(9) 0.0080(7) -0.0132(7) 0.0014(6)
C13 0.0330(7) 0.0361(7) 0.0300(7) 0.0065(5) -0.0054(5) -0.0028(6)
C14 0.0224(6) 0.0468(9) 0.0580(10) -0.0013(8) 0.0068(6) -0.0075(6)
C15 0.0286(6) 0.0269(6) 0.0354(7) -0.0027(5) 0.0044(5) -0.0083(5)
C16 0.0487(9) 0.0466(9) 0.0356(8) -0.0092(7) -0.0020(7) -0.0133(8)
C17 0.0562(11) 0.0262(7) 0.0690(12) 0.0042(7) 0.0330(9) 0.0079(7)
C18 0.0326(7) 0.0252(6) 0.0352(7) 0.0035(5) 0.0155(5) 0.0056(5)
C19 0.0268(7) 0.0464(9) 0.0546(10) 0.0072(8) 0.0105(7) 0.0107(6)
C20 0.0347(7) 0.0295(7) 0.0461(8) -0.0064(6) 0.0079(6) 0.0023(6)
C21 0.0264(6) 0.0242(6) 0.0332(6) 0.0017(5) -0.0011(5) -0.0026(5)
C22 0.0398(8) 0.0293(7) 0.0533(10) 0.0006(6) 0.0087(7) -0.0120(6)
C23 0.0567(11) 0.0542(10) 0.0231(6) 0.0032(6) 0.0019(6) -0.0125(8)
C24 0.0342(7) 0.0356(7) 0.0228(6) -0.0007(5) 0.0095(5) -0.0105(5)
C25 0.0639(12) 0.0412(8) 0.0399(9) -0.0098(7) 0.0285(8) -0.0036(8)

loop_
_atom_type_symbol
_atom_type_description
_atom_type_scat_dispersion_real
_atom_type_scat_dispersion_imag
_atom_type_scat_source
C C 0.0033 0.0016 'International Tables Vol C Tables 4.2.6.8 and 6.1.1.4'
H H 0.0000 0.0000 'International Tables Vol C Tables 4.2.6.8 and 6.1.1.4'
Si Si 0.0817 0.0704 'International Tables Vol C Tables 4.2.6.8 and 6.1.1.4'
P P 0.1023 0.0942 'International Tables Vol C Tables 4.2.6.8 and 6.1.1.4'
Cl Cl 0.1484 0.1585 'International Tables Vol C Tables 4.2.6.8 and 6.1.1.4'
Cu Cu 0.3201 1.2651 'International Tables Vol C Tables 4.2.6.8 and 6.1.1.4'

loop_
_geom_angle_atom_site_label_1
_geom_angle_atom_site_label_2
_geom_angle_atom_site_label_3
_geom_angle
P1 Cu1 P2 127.124(14)
P1 Cu1 Cl1 118.277(14)
P2 Cu1 Cl1 111.021(15)
P1 Cu1 Si1 81.234(12)
P2 Cu1 Si1 81.750(12)
Cl1 Cu1 Si1 129.813(14)
P1 Cu1 H1 96.6(5)
P2 Cu1 H1 88.3(5)
Cl1 Cu1 H1 104.6(5)
Si1 Cu1 H1 25.4(5)
C1 Si1 C2 108.75(7)
C1 Si1 C8 107.30(8)
C2 Si1 C8 112.51(6)
C1 Si1 Cu1 141.14(6)
C2 Si1 Cu1 95.93(4)
C8 Si1 Cu1 89.33(4)
C1 Si1 H1 104.9(7)
C2 Si1 H1 109.7(7)
C8 Si1 H1 113.2(7)
Cu1 Si1 H1 37.0(7)
C3 P1 C15 105.21(6)
C3 P1 C18 103.16(6)
C15 P1 C18 103.68(7)
C3 P1 Cu1 115.01(4)
C15 P1 Cu1 112.97(5)
C18 P1 Cu1 115.51(4)
C9 P2 C24 105.76(6)
C9 P2 C21 104.37(6)
C24 P2 C21 103.37(7)
C9 P2 Cu1 109.42(4)
C24 P2 Cu1 116.31(5)
C21 P2 Cu1 116.46(5)
Si1 C1 H1A 109.5
Si1 C1 H1B 109.5
H1A C1 H1B 109.5
Si1 C1 H1C 109.5
H1A C1 H1C 109.5
H1B C1 H1C 109.5
C7 C2 C3 118.13(13)
C7 C2 Si1 117.26(11)
C3 C2 Si1 124.56(9)
C4 C3 C2 119.34(12)
C4 C3 P1 120.71(11)
C2 C3 P1 119.86(9)
C5 C4 C3 121.17(15)
C5 C4 H4 119.4
C3 C4 H4 119.4
C6 C5 C4 119.54(14)
C6 C5 H5 120.2
C4 C5 H5 120.2
C5 C6 C7 120.39(13)
C5 C6 H6 119.8
C7 C6 H6 119.8
C6 C7 C2 121.38(15)
C6 C7 H7 119.3
C2 C7 H7 119.3
C13 C8 C9 117.77(12)
C13 C8 Si1 114.95(10)
C9 C8 Si1 127.28(9)
C10 C9 C8 120.01(12)
C10 C9 P2 121.62(10)
C8 C9 P2 118.29(9)
C11 C10 C9 120.84(14)
C11 C10 H10 119.6
C9 C10 H10 119.6
C12 C11 C10 119.73(14)
C12 C11 H11 120.1
C10 C11 H11 120.1
C11 C12 C13 120.27(14)
C11 C12 H12 119.9
C13 C12 H12 119.9
C12 C13 C8 121.37(15)
C12 C13 H13 119.3
C8 C13 H13 119.3
C15 C14 H14A 109.5
C15 C14 H14B 109.5
H14A C14 H14B 109.5
C15 C14 H14C 109.5
H14A C14 H14C 109.5
H14B C14 H14C 109.5
C14 C15 C16 110.80(14)
C14 C15 P1 110.48(10)
C16 C15 P1 109.04(10)
C14 C15 H15 108.8
C16 C15 H15 108.8
P1 C15 H15 108.8
C15 C16 H16A 109.5
C15 C16 H16B 109.5
H16A C16 H16B 109.5
C15 C16 H16C 109.5
H16A C16 H16C 109.5
H16B C16 H16C 109.5
C18 C17 H17A 109.5
C18 C17 H17B 109.5
H17A C17 H17B 109.5
C18 C17 H17C 109.5
H17A C17 H17C 109.5
H17B C17 H17C 109.5
C19 C18 C17 109.58(14)
C19 C18 P1 110.16(10)
C17 C18 P1 115.83(11)
C19 C18 H18 106.9
C17 C18 H18 106.9
P1 C18 H18 106.9
C18 C19 H19A 109.5
C18 C19 H19B 109.5
H19A C19 H19B 109.5
C18 C19 H19C 109.5
H19A C19 H19C 109.5
H19B C19 H19C 109.5
C21 C20 H20A 109.5
C21 C20 H20B 109.5
H20A C20 H20B 109.5
C21 C20 H20C 109.5
H20A C20 H20C 109.5
H20B C20 H20C 109.5
C20 C21 C22 109.99(12)
C20 C21 P2 110.99(10)
C22 C21 P2 114.34(10)
C20 C21 H21 107.1
C22 C21 H21 107.1
P2 C21 H21 107.1
C21 C22 H22A 109.5
C21 C22 H22B 109.5
H22A C22 H22B 109.5
C21 C22 H22C 109.5
H22A C22 H22C 109.5
H22B C22 H22C 109.5
C24 C23 H23A 109.5
C24 C23 H23B 109.5
H23A C23 H23B 109.5
C24 C23 H23C 109.5
H23A C23 H23C 109.5
H23B C23 H23C 109.5
C25 C24 C23 110.99(14)
C25 C24 P2 110.59(10)
C23 C24 P2 108.69(11)
C25 C24 H24 108.8
C23 C24 H24 108.8
P2 C24 H24 108.8
C24 C25 H25A 109.5
C24 C25 H25B 109.5
H25A C25 H25B 109.5
C24 C25 H25C 109.5
H25A C25 H25C 109.5
H25B C25 H25C 109.5

loop_
_geom_bond_atom_site_label_1
_geom_bond_atom_site_label_2
_geom_bond_distance
Cu1 P1 2.2537(4)
Cu1 P2 2.2624(4)
Cu1 Cl1 2.2680(4)
Cu1 Si1 2.9163(4)
Cu1 H1 1.979(17)
Si1 C1 1.8736(16)
Si1 C2 1.8802(14)
Si1 C8 1.8930(13)
Si1 H1 1.412(17)
P1 C3 1.8333(13)
P1 C15 1.8465(14)
P1 C18 1.8644(14)
P2 C9 1.8216(13)
P2 C24 1.8458(14)
P2 C21 1.8567(14)
C1 H1A 0.9800
C1 H1B 0.9800
C1 H1C 0.9800
C2 C7 1.4059(18)
C2 C3 1.4152(19)
C3 C4 1.4012(18)
C4 C5 1.393(2)
C4 H4 0.9500
C5 C6 1.375(3)
C5 H5 0.9500
C6 C7 1.388(2)
C6 H6 0.9500
C7 H7 0.9500
C8 C13 1.4032(19)
C8 C9 1.4123(18)
C9 C10 1.4006(18)
C10 C11 1.384(2)
C10 H10 0.9500
C11 C12 1.379(3)
C11 H11 0.9500
C12 C13 1.391(2)
C12 H12 0.9500
C13 H13 0.9500
C14 C15 1.524(2)
C14 H14A 0.9800
C14 H14B 0.9800
C14 H14C 0.9800
C15 C16 1.533(2)
C15 H15 1.0000
C16 H16A 0.9800
C16 H16B 0.9800
C16 H16C 0.9800
C17 C18 1.529(2)
C17 H17A 0.9800
C17 H17B 0.9800
C17 H17C 0.9800
C18 C19 1.525(2)
C18 H18 1.0000
C19 H19A 0.9800
C19 H19B 0.9800
C19 H19C 0.9800
C20 C21 1.523(2)
C20 H20A 0.9800
C20 H20B 0.9800
C20 H20C 0.9800
C21 C22 1.529(2)
C21 H21 1.0000
C22 H22A 0.9800
C22 H22B 0.9800
C22 H22C 0.9800
C23 C24 1.529(2)
C23 H23A 0.9800
C23 H23B 0.9800
C23 H23C 0.9800
C24 C25 1.522(2)
C24 H24 1.0000
C25 H25A 0.9800
C25 H25B 0.9800
C25 H25C 0.9800
